data_2240715
loop_
_publ_author_name
'Mague, Joel T.'
'Akkurt, Mehmet'
'Mohamed, Shaaban K.'
'El-Remaily, Mahmoud A. A.'
'Albayati, Mustafa R.'

_publ_section_title
;
 <i>N</i>'-[(<i>E</i>)-Benzylidene]-2-(6-methoxynaphthalen-2-yl)propanohydrazide
;
_journal_coeditor_code SJ5356
_journal_issue 11
_journal_name_full 'Acta Crystallographica Section E'
_journal_page_first o1614
_journal_paper_doi 10.1107/S1600536813026986
_journal_volume 69
_journal_year 2013
_chemical_formula_iupac 'C21 H20 N2 O2'
_chemical_formula_moiety 'C21 H20 N2 O2'
_chemical_formula_sum 'C21 H20 N2 O2'
_chemical_formula_weight 332.39
_chemical_name_systematic
;
<i>N</i>'-[(<i>E</i>)-Benzylidene]-2-(6-methoxynaphthalen-2-yl)propanohydrazide
;
_space_group_IT_number 19
_symmetry_cell_setting orthorhombic
_symmetry_space_group_name_Hall 'P 2ac 2ab'
_symmetry_space_group_name_H-M 'P 21 21 21'
_atom_sites_solution_primary direct
_atom_sites_solution_secondary difmap
_cell_angle_alpha 90
_cell_angle_beta 90
_cell_angle_gamma 90
_cell_formula_units_Z 4
_cell_length_a 10.3754(17)
_cell_length_b 32.519(5)
_cell_length_c 5.0615(8)
_cell_measurement_reflns_used 9954
_cell_measurement_temperature 150(2)
_cell_measurement_theta_max 28.18
_cell_measurement_theta_min 2.33
_cell_volume 1707.7(5)
_computing_cell_refinement 'SAINT (Bruker, 2013)'
_computing_data_collection 'APEX2 (Bruker, 2013)'
_computing_data_reduction 'SAINT (Bruker, 2013)'
_computing_molecular_graphics 'ORTEP-3 for Windows (Farrugia, 2012)'
_computing_publication_material 'WinGX (Farrugia, 2012) and PLATON (Spek, 2009)'
_computing_structure_refinement 'SHELXL2013 (Sheldrick, 2008)'
_computing_structure_solution 'SHELXTL (Bruker, 2013)'
_diffrn_ambient_temperature 150(2)
_diffrn_detector_area_resol_mean 8.3660
_diffrn_measured_fraction_theta_full 0.998
_diffrn_measured_fraction_theta_max 0.998
_diffrn_measurement_device_type 'Bruker SMART APEX CCD'
_diffrn_measurement_method '\f and \w scans'
_diffrn_radiation_monochromator graphite
_diffrn_radiation_type MoK\a
_diffrn_radiation_wavelength 0.71073
_diffrn_reflns_av_R_equivalents 0.0525
_diffrn_reflns_av_sigmaI/netI 0.0340
_diffrn_reflns_limit_h_max 13
_diffrn_reflns_limit_h_min -13
_diffrn_reflns_limit_k_max 42
_diffrn_reflns_limit_k_min -43
_diffrn_reflns_limit_l_max 6
_diffrn_reflns_limit_l_min -6
_diffrn_reflns_number 28152
_diffrn_reflns_reduction_process
;
;
_diffrn_reflns_theta_full 28.25
_diffrn_reflns_theta_max 28.25
_diffrn_reflns_theta_min 2.06
_exptl_absorpt_coefficient_mu 0.084
_exptl_absorpt_correction_T_max 0.99
_exptl_absorpt_correction_T_min 0.73
_exptl_absorpt_correction_type multi-scan
_exptl_absorpt_process_details '<i>SADABS</i> (Bruker, 2013)'
_exptl_crystal_colour 'clear colourless'
_exptl_crystal_density_diffrn 1.293
_exptl_crystal_density_method 'Not Measured'
_exptl_crystal_description block
_exptl_crystal_F_000 704
_exptl_crystal_size_max 0.150
_exptl_crystal_size_mid 0.110
_exptl_crystal_size_min 0.110
_refine_diff_density_max 0.344
_refine_diff_density_min -0.260
_refine_ls_extinction_method none
_refine_ls_goodness_of_fit_ref 1.099
_refine_ls_hydrogen_treatment mixed
_refine_ls_matrix_type full
_refine_ls_number_parameters 232
_refine_ls_number_reflns 4230
_refine_ls_number_restraints 0
_refine_ls_restrained_S_all 1.099
_refine_ls_R_factor_all 0.0567
_refine_ls_R_factor_gt 0.0516
_refine_ls_shift/su_max 0.000
_refine_ls_shift/su_mean 0.000
_refine_ls_structure_factor_coef Fsqd
_refine_ls_weighting_details 'w=1/[\S^2^(Fo^2^)+(0.0416P)^2^+1.3067P] where P=(Fo^2^+2Fc^2^)/3'
_refine_ls_weighting_scheme calc
_refine_ls_wR_factor_gt 0.1255
_refine_ls_wR_factor_ref 0.1284
_reflns_number_gt 3882
_reflns_number_total 4230
_reflns_threshold_expression I>2\s(I)
_cod_data_source_file sj5356sup1.cif
_cod_data_source_block I
_cod_database_code 2240715

loop_
_symmetry_equiv_pos_site_id
_symmetry_equiv_pos_as_xyz
1 x,y,z
2 1/2-x,-y,1/2+z
3 1/2+x,1/2-y,-z
4 -x,1/2+y,1/2-z

loop_
_atom_site_aniso_label
_atom_site_aniso_U_11
_atom_site_aniso_U_22
_atom_site_aniso_U_33
_atom_site_aniso_U_12
_atom_site_aniso_U_13
_atom_site_aniso_U_23
O1 0.0352(12) 0.0320(12) 0.0351(12) 0.0008(10) 0.0024(10) 0.0129(10)
O2 0.0526(15) 0.0248(10) 0.0207(10) -0.0008(10) 0.0018(10) -0.0023(8)
N1 0.0266(12) 0.0207(11) 0.0162(11) -0.0018(9) -0.0001(9) -0.0013(9)
N2 0.0218(11) 0.0211(11) 0.0223(11) -0.0016(9) -0.0007(10) -0.0015(9)
C1 0.0376(17) 0.0389(18) 0.0314(17) -0.0073(14) 0.0031(15) 0.0077(15)
C2 0.0324(15) 0.0198(13) 0.0230(13) -0.0012(11) 0.0018(12) 0.0017(11)
C3 0.0209(13) 0.0216(13) 0.0283(15) -0.0007(10) 0.0017(11) 0.0002(11)
C4 0.0220(13) 0.0177(13) 0.0220(13) 0.0001(10) 0.0000(11) -0.0012(10)
C5 0.0176(12) 0.0234(13) 0.0290(16) 0.0029(10) 0.0003(11) 0.0017(11)
C6 0.0217(13) 0.0218(13) 0.0267(15) 0.0039(10) -0.0012(11) 0.0020(11)
C7 0.0223(12) 0.0176(12) 0.0218(12) -0.0002(9) 0.0028(11) -0.0017(10)
C8 0.0179(12) 0.0245(13) 0.0242(13) 0.0000(10) 0.0020(11) -0.0023(11)
C9 0.0215(13) 0.0197(12) 0.0227(13) 0.0011(10) -0.0004(11) -0.0017(10)
C10 0.0200(13) 0.0293(15) 0.0271(16) 0.0055(11) 0.0002(12) 0.0004(11)
C11 0.0296(15) 0.0272(14) 0.0243(15) 0.0073(11) -0.0042(12) 0.0033(11)
C12 0.0228(13) 0.0206(12) 0.0213(13) -0.0018(10) 0.0009(11) -0.0015(10)
C13 0.0259(14) 0.0268(14) 0.0319(16) -0.0001(11) 0.0069(13) 0.0007(13)
C14 0.0208(13) 0.0236(13) 0.0164(12) -0.0027(10) 0.0034(10) -0.0014(10)
C15 0.0203(12) 0.0257(14) 0.0205(13) -0.0023(10) 0.0002(11) -0.0021(11)
C16 0.0183(12) 0.0242(13) 0.0241(13) -0.0002(10) 0.0025(11) 0.0009(11)
C17 0.0247(14) 0.0271(14) 0.0265(13) 0.0003(11) -0.0023(12) 0.0003(12)
C18 0.0335(16) 0.0269(15) 0.0316(15) -0.0025(12) 0.0001(14) -0.0045(12)
C19 0.0348(17) 0.0204(14) 0.0397(18) 0.0039(11) 0.0070(15) 0.0009(13)
C20 0.0292(16) 0.0324(17) 0.0333(16) 0.0065(12) -0.0008(13) 0.0066(13)
C21 0.0251(14) 0.0320(16) 0.0286(15) -0.0002(11) -0.0035(12) 0.0013(13)

loop_
_atom_site_type_symbol
_atom_site_label
_atom_site_fract_x
_atom_site_fract_y
_atom_site_fract_z
_atom_site_U_iso_or_equiv
_atom_site_thermal_displace_type
_atom_site_calc_flag
_atom_site_refinement_flags
_atom_site_occupancy
O O1 0.8923(2) 0.05817(7) 1.2997(5) 0.0341(7) Uani d . 1.000
O O2 1.0001(3) 0.28050(6) 0.4958(4) 0.0327(7) Uani d . 1.000
N N1 0.9781(2) 0.29446(7) 0.0582(5) 0.0212(7) Uani d . 1.000
N N2 0.9700(2) 0.33651(7) 0.0988(5) 0.0217(6) Uani d . 1.000
C C1 0.7617(3) 0.05673(11) 1.3868(7) 0.0360(10) Uani d . 1.000
C C2 0.9231(3) 0.08584(8) 1.1061(6) 0.0251(8) Uani d . 1.000
C C3 0.8391(3) 0.11238(8) 0.9855(6) 0.0236(8) Uani d . 1.000
C C4 0.8842(3) 0.13987(8) 0.7876(6) 0.0206(8) Uani d . 1.000
C C5 0.8006(3) 0.16752(9) 0.6535(6) 0.0233(8) Uani d . 1.000
C C6 0.8471(3) 0.19367(8) 0.4643(6) 0.0234(8) Uani d . 1.000
C C7 0.9800(3) 0.19449(8) 0.3953(6) 0.0206(7) Uani d . 1.000
C C8 1.0616(3) 0.16783(8) 0.5222(6) 0.0222(7) Uani d . 1.000
C C9 1.0170(3) 0.13986(8) 0.7169(6) 0.0213(7) Uani d . 1.000
C C10 1.1001(3) 0.11197(9) 0.8480(6) 0.0255(8) Uani d . 1.000
C C11 1.0553(3) 0.08558(9) 1.0365(6) 0.0270(8) Uani d . 1.000
C C12 1.0243(3) 0.22433(8) 0.1836(6) 0.0216(7) Uani d . 1.000
C C13 1.1682(3) 0.22119(9) 0.1119(7) 0.0282(8) Uani d . 1.000
C C14 0.9980(3) 0.26884(8) 0.2669(5) 0.0203(7) Uani d . 1.000
C C15 0.9435(3) 0.35759(8) -0.1088(6) 0.0222(8) Uani d . 1.000
C C16 0.9384(3) 0.40269(8) -0.0976(6) 0.0222(7) Uani d . 1.000
C C17 0.9991(3) 0.42472(9) 0.1062(6) 0.0261(8) Uani d . 1.000
C C18 0.9965(3) 0.46725(9) 0.1063(7) 0.0307(9) Uani d . 1.000
C C19 0.9334(3) 0.48871(9) -0.0913(7) 0.0316(9) Uani d . 1.000
C C20 0.8714(3) 0.46720(10) -0.2899(7) 0.0316(9) Uani d . 1.000
C C21 0.8748(3) 0.42453(10) -0.2946(7) 0.0286(9) Uani d . 1.000
H H1 0.976(3) 0.2849(10) -0.117(7) 0.025(8) Uiso d . 1.000
H H1A 0.73540 0.08400 1.44880 0.0540 Uiso c RU 1.000
H H1B 0.75370 0.03690 1.53170 0.0540 Uiso c RU 1.000
H H1C 0.70610 0.04830 1.23990 0.0540 Uiso c RU 1.000
H H3 0.75070 0.11240 1.03410 0.0280 Uiso c RU 1.000
H H5 0.71140 0.16790 0.69570 0.0280 Uiso c RU 1.000
H H6 0.78920 0.21170 0.37680 0.0280 Uiso c RU 1.000
H H8 1.15060 0.16810 0.47840 0.0270 Uiso c RU 1.000
H H10 1.18900 0.11160 0.80360 0.0310 Uiso c RU 1.000
H H11 1.11280 0.06710 1.12110 0.0320 Uiso c RU 1.000
H H12 0.97320 0.21870 0.02000 0.0260 Uiso c RU 1.000
H H13A 1.22050 0.22710 0.26860 0.0420 Uiso c RU 1.000
H H13B 1.18840 0.24110 -0.02710 0.0420 Uiso c RU 1.000
H H13C 1.18720 0.19340 0.04850 0.0420 Uiso c RU 1.000
H H15 0.92710 0.34390 -0.27110 0.0270 Uiso c RU 1.000
H H17 1.04190 0.41040 0.24420 0.0310 Uiso c RU 1.000
H H18 1.03870 0.48190 0.24370 0.0370 Uiso c RU 1.000
H H19 0.93260 0.51790 -0.09050 0.0380 Uiso c RU 1.000
H H20 0.82620 0.48170 -0.42390 0.0380 Uiso c RU 1.000
H H21 0.83320 0.41010 -0.43380 0.0340 Uiso c RU 1.000

loop_
_atom_type_symbol
_atom_type_description
_atom_type_scat_dispersion_real
_atom_type_scat_dispersion_imag
_atom_type_scat_source
C C 0.0033 0.0016 ' International Tables Vol C Tables 4.2.6.8 and 6.1.1.4'
H H 0.0000 0.0000 ' International Tables Vol C Tables 4.2.6.8 and 6.1.1.4'
N N 0.0061 0.0033 ' International Tables Vol C Tables 4.2.6.8 and 6.1.1.4'
O O 0.0106 0.0060 ' International Tables Vol C Tables 4.2.6.8 and 6.1.1.4'

loop_
_geom_angle_atom_site_label_1
_geom_angle_atom_site_label_2
_geom_angle_atom_site_label_3
_geom_angle
_geom_angle_publ_flag
C1 O1 C2 117.7(2) no
N2 N1 C14 119.9(2) no
N1 N2 C15 114.7(2) no
C14 N1 H1 122(2) no
N2 N1 H1 118(2) no
O1 C2 C11 113.6(3) no
O1 C2 C3 125.8(3) no
C3 C2 C11 120.6(3) no
C2 C3 C4 120.0(3) no
C5 C4 C9 118.1(3) no
C3 C4 C9 119.7(3) no
C3 C4 C5 122.2(3) no
C4 C5 C6 120.8(3) no
C5 C6 C7 121.7(3) no
C6 C7 C12 118.6(3) no
C6 C7 C8 118.1(3) no
C8 C7 C12 123.2(3) no
C7 C8 C9 122.0(3) no
C4 C9 C10 118.1(3) no
C4 C9 C8 119.4(3) no
C8 C9 C10 122.5(3) no
C9 C10 C11 121.5(3) no
C2 C11 C10 120.0(3) no
C13 C12 C14 107.5(2) no
C7 C12 C14 110.9(2) no
C7 C12 C13 114.7(2) no
O2 C14 C12 123.5(2) no
O2 C14 N1 123.4(2) no
N1 C14 C12 113.1(2) no
N2 C15 C16 120.6(3) no
C15 C16 C17 121.4(3) no
C17 C16 C21 118.6(3) no
C15 C16 C21 120.0(3) no
C16 C17 C18 120.1(3) no
C17 C18 C19 120.9(3) no
C18 C19 C20 119.4(3) no
C19 C20 C21 120.4(3) no
C16 C21 C20 120.7(3) no
O1 C1 H1A 110.00 no
O1 C1 H1B 109.00 no
O1 C1 H1C 110.00 no
H1A C1 H1B 109.00 no
H1A C1 H1C 109.00 no
H1B C1 H1C 109.00 no
C2 C3 H3 120.00 no
C4 C3 H3 120.00 no
C4 C5 H5 120.00 no
C6 C5 H5 120.00 no
C5 C6 H6 119.00 no
C7 C6 H6 119.00 no
C7 C8 H8 119.00 no
C9 C8 H8 119.00 no
C9 C10 H10 119.00 no
C11 C10 H10 119.00 no
C2 C11 H11 120.00 no
C10 C11 H11 120.00 no
C7 C12 H12 108.00 no
C13 C12 H12 108.00 no
C14 C12 H12 108.00 no
C12 C13 H13A 109.00 no
C12 C13 H13B 109.00 no
C12 C13 H13C 109.00 no
H13A C13 H13B 109.00 no
H13A C13 H13C 110.00 no
H13B C13 H13C 109.00 no
N2 C15 H15 120.00 no
C16 C15 H15 120.00 no
C16 C17 H17 120.00 no
C18 C17 H17 120.00 no
C17 C18 H18 120.00 no
C19 C18 H18 120.00 no
C18 C19 H19 120.00 no
C20 C19 H19 120.00 no
C19 C20 H20 120.00 no
C21 C20 H20 120.00 no
C16 C21 H21 120.00 no
C20 C21 H21 120.00 no

loop_
_geom_bond_atom_site_label_1
_geom_bond_atom_site_label_2
_geom_bond_distance
_geom_bond_publ_flag
O1 C1 1.426(4) no
O1 C2 1.368(4) no
O2 C14 1.219(3) no
N1 N2 1.385(3) no
N1 C14 1.361(4) no
N2 C15 1.284(4) no
N1 H1 0.94(3) no
C2 C11 1.416(4) no
C2 C3 1.370(4) no
C3 C4 1.422(4) no
C4 C9 1.424(4) no
C4 C5 1.422(4) no
C5 C6 1.369(4) no
C6 C7 1.423(4) no
C7 C12 1.517(4) no
C7 C8 1.372(4) no
C8 C9 1.419(4) no
C9 C10 1.416(4) no
C10 C11 1.365(4) no
C12 C13 1.540(4) no
C12 C14 1.532(4) no
C15 C16 1.469(4) no
C16 C21 1.391(4) no
C16 C17 1.405(4) no
C17 C18 1.383(4) no
C18 C19 1.384(5) no
C19 C20 1.383(5) no
C20 C21 1.388(5) no
C1 H1A 0.9800 no
C1 H1B 0.9800 no
C1 H1C 0.9800 no
C3 H3 0.9500 no
C5 H5 0.9500 no
C6 H6 0.9500 no
C8 H8 0.9500 no
C10 H10 0.9500 no
C11 H11 0.9500 no
C12 H12 1.0000 no
C13 H13A 0.9800 no
C13 H13B 0.9800 no
C13 H13C 0.9800 no
C15 H15 0.9500 no
C17 H17 0.9500 no
C18 H18 0.9500 no
C19 H19 0.9500 no
C20 H20 0.9500 no
C21 H21 0.9500 no

loop_
_geom_hbond_atom_site_label_D
_geom_hbond_atom_site_label_H
_geom_hbond_atom_site_label_A
_geom_hbond_site_symmetry_A
_geom_hbond_distance_DH
_geom_hbond_distance_HA
_geom_hbond_distance_DA
_geom_hbond_angle_DHA
_geom_hbond_publ_flag
N1 H1 O2 1_554 0.94(3) 1.98(4) 2.892(3) 163(3) yes
C15 H15 O2 1_554 0.95 2.49 3.261(3) 138 yes
C18 H18 O1 4_756 0.95 2.59 3.209(4) 123 yes
C1 H1C Cg3 3_456 0.98 2.91 3.696(3) 138 yes
C12 H12 Cg2 1_554 1.00 2.78 3.661(3) 147 yes

loop_
_geom_torsion_atom_site_label_1
_geom_torsion_atom_site_label_2
_geom_torsion_atom_site_label_3
_geom_torsion_atom_site_label_4
_geom_torsion
_geom_torsion_publ_flag
C1 O1 C2 C3 -0.5(4) no
C1 O1 C2 C11 178.8(3) no
C14 N1 N2 C15 -176.1(3) no
N2 N1 C14 O2 5.6(4) no
N2 N1 C14 C12 -171.5(2) no
N1 N2 C15 C16 -176.9(2) no
O1 C2 C3 C4 179.6(3) no
C11 C2 C3 C4 0.3(4) no
O1 C2 C11 C10 -179.2(3) no
C3 C2 C11 C10 0.1(4) no
C2 C3 C4 C5 178.9(3) no
C2 C3 C4 C9 -0.4(4) no
C3 C4 C5 C6 179.9(3) no
C9 C4 C5 C6 -0.8(4) no
C3 C4 C9 C8 -179.0(3) no
C3 C4 C9 C10 0.2(4) no
C5 C4 C9 C8 1.6(4) no
C5 C4 C9 C10 -179.2(3) no
C4 C5 C6 C7 -0.4(4) no
C5 C6 C7 C8 0.7(4) no
C5 C6 C7 C12 180.0(3) no
C6 C7 C8 C9 0.2(4) no
C12 C7 C8 C9 -179.1(3) no
C6 C7 C12 C13 -176.7(3) no
C6 C7 C12 C14 61.4(3) no
C8 C7 C12 C13 2.6(4) no
C8 C7 C12 C14 -119.4(3) no
C7 C8 C9 C4 -1.3(4) no
C7 C8 C9 C10 179.5(3) no
C4 C9 C10 C11 0.2(4) no
C8 C9 C10 C11 179.4(3) no
C9 C10 C11 C2 -0.4(5) no
C7 C12 C14 O2 31.6(4) no
C7 C12 C14 N1 -151.3(3) no
C13 C12 C14 O2 -94.4(4) no
C13 C12 C14 N1 82.6(3) no
N2 C15 C16 C17 20.1(5) no
N2 C15 C16 C21 -161.3(3) no
C15 C16 C17 C18 177.7(3) no
C21 C16 C17 C18 -0.9(5) no
C15 C16 C21 C20 -178.6(3) no
C17 C16 C21 C20 0.0(5) no
C16 C17 C18 C19 0.7(5) no
C17 C18 C19 C20 0.5(5) no
C18 C19 C20 C21 -1.5(5) no
C19 C20 C21 C16 1.2(5) no

_cod_database_fobs_code 2240715
